data_7701640
loop_
_publ_author_name
'Wang, Zheng'
'Ma, Yanping'
'Guo, Jingjing'
'Liu, Qingbin'
'Solan, Gregory A.'
'Liang, Tongling'
'Sun, Wen-Hua'

_publ_section_title
;
 Bis(imino)pyridines fused with 6- and 7-membered carbocylic rings as
 N,N,N-scaffolds for cobalt ethylene polymerization catalysts.
;
_journal_issue 8
_journal_name_full 'Dalton transactions (Cambridge, England : 2003)'
_journal_page_first 2582
_journal_page_last 2591
_journal_paper_doi 10.1039/c8dt04892d
_journal_volume 48
_journal_year 2019
_chemical_absolute_configuration unk
_chemical_formula_moiety 'C30 H34 Cl2 Co N3'
_chemical_formula_sum 'C30 H34 Cl2 Co N3'
_chemical_formula_weight 566.46
_space_group_crystal_system orthorhombic
_space_group_IT_number 43
_space_group_name_Hall 'F 2 -2d'
_space_group_name_H-M_alt 'F d d 2'
_symmetry_Int_Tables_number 43
_atom_sites_solution_primary direct
_audit_creation_date 2018-03-27
_audit_creation_method
;
Olex2 1.2
(compiled 2017.08.10 svn.r3458 for OlexSys, GUI svn.r5381)
;
_audit_update_record
;
2018-04-08 deposited with the CCDC.
2019-01-10 downloaded from the CCDC.
;
_cell_angle_alpha 90
_cell_angle_beta 90
_cell_angle_gamma 90
_cell_formula_units_Z 8
_cell_length_a 13.273(3)
_cell_length_b 46.113(9)
_cell_length_c 9.1517(18)
_cell_measurement_reflns_used 4269
_cell_measurement_temperature 173.15
_cell_measurement_theta_max 27.4403
_cell_measurement_theta_min 2.7393
_cell_volume 5601(2)
_computing_cell_refinement 'CrystalClear (Rigaku Inc., 2007)'
_computing_data_collection 'CrystalClear (Rigaku Inc., 2007)'
_computing_data_reduction 'CrystalClear (Rigaku Inc., 2007)'
_computing_molecular_graphics 'Olex2 (Dolomanov et al., 2009)'
_computing_publication_material 'Olex2 (Dolomanov et al., 2009)'
_computing_structure_refinement 'olex2.refine (Bourhis et al., 2015)'
_computing_structure_solution 'SIR2004 (Burla et al., 2007)'
_diffrn_ambient_temperature 173.15
_diffrn_measured_fraction_theta_full 0.9963
_diffrn_measured_fraction_theta_max 0.9963
_diffrn_measurement_device_type 'MM007-HF CCD(Saturn 724+)'
_diffrn_measurement_method '\w scans at fixed \c = 45\%'
_diffrn_radiation_type 'Mo K\a'
_diffrn_radiation_wavelength 0.71073
_diffrn_reflns_av_R_equivalents 0.0755
_diffrn_reflns_av_unetI/netI 0.0428
_diffrn_reflns_limit_h_max 17
_diffrn_reflns_limit_h_min -17
_diffrn_reflns_limit_k_max 59
_diffrn_reflns_limit_k_min -59
_diffrn_reflns_limit_l_max 11
_diffrn_reflns_limit_l_min -11
_diffrn_reflns_number 17831
_diffrn_reflns_theta_full 27.4131
_diffrn_reflns_theta_max 27.41
_diffrn_reflns_theta_min 2.74
_exptl_absorpt_coefficient_mu 0.827
_exptl_absorpt_correction_T_max 1.0000
_exptl_absorpt_correction_T_min 0.5899
_exptl_absorpt_correction_type multi-scan
_exptl_absorpt_process_details 'CrystalClear (Rigaku Inc., 2007)'
_exptl_crystal_colour green
_exptl_crystal_colour_primary green
_exptl_crystal_density_diffrn 1.3433
_exptl_crystal_description Plate
_exptl_crystal_F_000 2373.8308
_exptl_crystal_size_max 0.51
_exptl_crystal_size_mid 0.31
_exptl_crystal_size_min 0.02
_refine_diff_density_max 0.4353
_refine_diff_density_min -0.4583
_refine_diff_density_rms 0.0798
_refine_ls_abs_structure_details 'Flack, H. D. (1983). Acta Cryst. A39, 876-881.'
_refine_ls_abs_structure_Flack 0.01(3)
_refine_ls_d_res_high 0.7719
_refine_ls_d_res_low 7.4358
_refine_ls_goodness_of_fit_ref 1.0495
_refine_ls_hydrogen_treatment constr
_refine_ls_matrix_type full
_refine_ls_number_constraints 39
_refine_ls_number_parameters 225
_refine_ls_number_reflns 3189
_refine_ls_number_restraints 172
_refine_ls_restrained_S_all 1.0205
_refine_ls_R_factor_all 0.0628
_refine_ls_R_factor_gt 0.0598
_refine_ls_shift/su_max 0.0001
_refine_ls_shift/su_mean 0.0000
_refine_ls_structure_factor_coef Fsqd
_refine_ls_weighting_details 'w=1/[\s^2^(Fo^2^)+(0.0679P)^2^+19.7523P] where P=(Fo^2^+2Fc^2^)/3'
_refine_ls_weighting_scheme calc
_refine_ls_wR_factor_gt 0.1418
_refine_ls_wR_factor_ref 0.1442
_reflns_Friedel_coverage 0.995
_reflns_limit_h_max 17
_reflns_limit_h_min -17
_reflns_limit_k_max 59
_reflns_limit_k_min -59
_reflns_limit_l_max 11
_reflns_limit_l_min -11
_reflns_number_gt 3033
_reflns_number_total 3189
_reflns_threshold_expression I>=2u(I)
_cod_data_source_file c8dt04892d2.cif
_cod_data_source_block mx6161a
_cod_original_cell_volume 5601.4(19)
_cod_original_sg_symbol_Hall ' F 2 -2d'
_cod_database_code 7701640
_olex2_refinement_description
;
1. Fixed Uiso
 At 1.2 times of:
  All C(H) groups, All C(H,H) groups
 At 1.5 times of:
  All C(H,H,H) groups
2. Restrained distances
 C5-C6 = C4-C5 = C4-C3 = C3-C2 = C14-C2 = C6-C14
 1.53 with sigma of 0.01
 C8-C9 = C10-C9 = C10-C11 = C12-C11 = C12-C13 = C1-C13 = C8-C1
 1.53 with sigma of 0.01
 C7-C8 = C7-C6
 1.38 with sigma of 0.005
3. Uiso/Uaniso restraints and constraints
C13 \\sim C12 \\sim C11 \\sim C10 \\sim C8 \\sim C1 \\sim C9 \\sim C2 \\sim C3
\\sim C4 \\sim C5 \\sim C6 \\sim C14: within 1.7A with sigma of 0.02 and sigma
for terminal atoms of 0.04
Uanis(C12) \\sim Ueq, Uanis(C11) \\sim Ueq, Uanis(C10) \\sim Ueq, Uanis(C8)
\\sim Ueq, Uanis(C1) \\sim Ueq, Uanis(C9) \\sim Ueq, Uanis(C2) \\sim Ueq,
Uanis(C3) \\sim Ueq, Uanis(C4) \\sim Ueq, Uanis(C5) \\sim Ueq, Uanis(C6) \\sim
Ueq, Uanis(C14) \\sim Ueq, Uanis(C13) \\sim Ueq: with sigma of 0.005 and sigma
for terminal atoms of 0.01
4. Others
 Fixed Sof: C13(0.5) C12(0.5) H12a(0.5) H12b(0.5) C11(0.5) H11a(0.5) H11b(0.5)
 C10(0.5) H10a(0.5) H10b(0.5) C8(0.5) C1(0.5) C9(0.5) H9a(0.5) H9b(0.5) C2(0.5)
 C3(0.5) H3a(0.5) H3b(0.5) C4(0.5) H4a(0.5) H4b(0.5) C5(0.5) H5a(0.5) H5b(0.5)
 C6(0.5) C14(0.5)
5.a Secondary CH2 refined with riding coordinates:
 C12(H12a,H12b), C11(H11a,H11b), C10(H10a,H10b), C9(H9a,H9b), C3(H3a,H3b),
 C4(H4a,H4b), C5(H5a,H5b)
5.b Aromatic/amide H refined with riding coordinates:
 C7(H7b), C7(H7a), C19(H19), C18(H18), C17(H17)
5.c Idealised Me refined as rotating group:
 C22(H22a,H22b,H22c), C21(H21a,H21b,H21c)
;
_olex2_submission_special_instructions 'No special instructions were received'

loop_
_space_group_symop_id
_space_group_symop_operation_xyz
1 x,y,z
2 -x,-y,z
3 -x+1/4,y+1/4,z+1/4
4 x+1/4,-y+1/4,z+1/4
5 x,y+1/2,z+1/2
6 -x,-y+1/2,z+1/2
7 -x+1/4,y+3/4,z+3/4
8 x+1/4,-y+3/4,z+3/4
9 x+1/2,y,z+1/2
10 -x+1/2,-y,z+1/2
11 -x+3/4,y+1/4,z+3/4
12 x+3/4,-y+1/4,z+3/4
13 x+1/2,y+1/2,z
14 -x+1/2,-y+1/2,z
15 -x+3/4,y+3/4,z+1/4
16 x+3/4,-y+3/4,z+1/4

loop_
_atom_site_label
_atom_site_type_symbol
_atom_site_fract_x
_atom_site_fract_y
_atom_site_fract_z
_atom_site_U_iso_or_equiv
_atom_site_adp_type
_atom_site_occupancy
_atom_site_site_symmetry_order
_atom_site_refinement_flags_posn
_atom_site_refinement_flags_adp
_atom_site_refinement_flags_occupancy
_atom_site_disorder_group
Co1 Co 0.5 0.5 0.34275(8) 0.04060(19) Uani 1.000000 2 S T P .
Cl1 Cl 0.37586(11) 0.51923(3) 0.20397(14) 0.0710(4) Uani 1.000000 1 . . . .
N2 N 0.5752(3) 0.54223(7) 0.4060(3) 0.0433(7) Uani 1.000000 1 . . . .
N1 N 0.5 0.5 0.5669(4) 0.0459(11) Uani 1.000000 2 S T P .
C7 C 0.5 0.5 0.8624(7) 0.075(2) Uani 1.000000 2 DS T P .
H7b H 0.5 0.5 0.9662(7) 0.090(3) Uiso 1.000000 2 RS T P 2
H7a H 0.5 0.5 0.9662(7) 0.090(3) Uiso 1.000000 2 RS T P 1
C15 C 0.6071(4) 0.56537(9) 0.3095(4) 0.0506(10) Uani 1.000000 1 . . . .
C20 C 0.5399(5) 0.58738(10) 0.2770(5) 0.0635(13) Uani 1.000000 1 . . . .
C19 C 0.5697(6) 0.60962(11) 0.1842(6) 0.0799(17) Uani 1.000000 1 . . . .
H19 H 0.5258(6) 0.62549(11) 0.1663(6) 0.096(2) Uiso 1.000000 1 R . . .
C18 C 0.6618(7) 0.60870(14) 0.1188(6) 0.096(2) Uani 1.000000 1 . . . .
H18 H 0.6790(7) 0.62313(14) 0.0491(6) 0.115(3) Uiso 1.000000 1 R . . .
C17 C 0.7321(5) 0.58670(17) 0.1527(6) 0.088(2) Uani 1.000000 1 . . . .
H17 H 0.7973(5) 0.58694(17) 0.1101(6) 0.105(3) Uiso 1.000000 1 R . . .
C16 C 0.7048(4) 0.56457(13) 0.2495(5) 0.0666(13) Uani 1.000000 1 . . . .
C22 C 0.7793(4) 0.54126(18) 0.2899(8) 0.093(2) Uani 1.000000 1 . . . .
H22a H 0.818(3) 0.5474(6) 0.376(4) 0.140(3) Uiso 1.000000 1 GR . . .
H22b H 0.7431(5) 0.5233(4) 0.312(6) 0.140(3) Uiso 1.000000 1 GR . . .
H22c H 0.826(3) 0.5380(9) 0.208(2) 0.140(3) Uiso 1.000000 1 GR . . .
C21 C 0.4383(5) 0.58916(12) 0.3492(7) 0.0816(17) Uani 1.000000 1 . . . .
H21a H 0.4054(16) 0.5702(3) 0.345(5) 0.122(2) Uiso 1.000000 1 GR . . .
H21b H 0.4466(6) 0.5950(10) 0.4515(17) 0.122(2) Uiso 1.000000 1 GR . . .
H21c H 0.3966(14) 0.6035(8) 0.298(3) 0.122(2) Uiso 1.000000 1 GR . . .
C13 C 0.6016(7) 0.54346(18) 0.5427(9) 0.031(2) Uani 0.500000 1 D U . 2
C12 C 0.6659(8) 0.5663(2) 0.6164(10) 0.049(3) Uani 0.500000 1 D U . 2
H12a H 0.7195(8) 0.5563(2) 0.6722(10) 0.059(3) Uiso 0.500000 1 R . . 2
H12b H 0.6993(8) 0.5779(2) 0.5393(10) 0.059(3) Uiso 0.500000 1 R . . 2
C11 C 0.6124(10) 0.5869(3) 0.7186(12) 0.086(3) Uani 0.500000 1 D U . 2
H11a H 0.6642(10) 0.5988(3) 0.7681(12) 0.103(4) Uiso 0.500000 1 R . . 2
H11b H 0.5712(10) 0.6003(3) 0.6583(12) 0.103(4) Uiso 0.500000 1 R . . 2
C10 C 0.5445(9) 0.5742(2) 0.8353(12) 0.084(3) Uani 0.500000 1 D U . 2
H10a H 0.5409(9) 0.5879(2) 0.9185(12) 0.100(3) Uiso 0.500000 1 R . . 2
H10b H 0.4756(9) 0.5721(2) 0.7949(12) 0.100(3) Uiso 0.500000 1 R . . 2
C8 C 0.5590(7) 0.52006(18) 0.7890(7) 0.045(3) Uani 0.500000 1 D U . 2
C1 C 0.5327(8) 0.5233(3) 0.6325(9) 0.047(3) Uani 0.500000 1 D U . 2
C9 C 0.5791(9) 0.54503(18) 0.8910(10) 0.058(2) Uani 0.500000 1 D U . 2
H9a H 0.6524(9) 0.54600(18) 0.9102(10) 0.069(3) Uiso 0.500000 1 R . . 2
H9b H 0.5451(9) 0.54109(18) 0.9853(10) 0.069(3) Uiso 0.500000 1 R . . 2
C2 C 0.5764(10) 0.5466(2) 0.5418(12) 0.053(3) Uani 0.500000 1 D U . 1
C3 C 0.6413(11) 0.5705(3) 0.6084(11) 0.071(4) Uani 0.500000 1 D U . 1
H3a H 0.7131(11) 0.5649(3) 0.6017(11) 0.085(4) Uiso 0.500000 1 R . . 1
H3b H 0.6320(11) 0.5886(3) 0.5518(11) 0.085(4) Uiso 0.500000 1 R . . 1
C4 C 0.6147(9) 0.5760(2) 0.7660(9) 0.064(2) Uani 0.500000 1 D U . 1
H4a H 0.6635(9) 0.5899(2) 0.8082(9) 0.077(3) Uiso 0.500000 1 R . . 1
H4b H 0.5469(9) 0.5850(2) 0.7712(9) 0.077(3) Uiso 0.500000 1 R . . 1
C5 C 0.6154(8) 0.54837(18) 0.8560(10) 0.061(2) Uani 0.500000 1 D U . 1
H5a H 0.6842(8) 0.54008(18) 0.8551(10) 0.073(3) Uiso 0.500000 1 R . . 1
H5b H 0.5983(8) 0.55316(18) 0.9585(10) 0.073(3) Uiso 0.500000 1 R . . 1
C6 C 0.5388(9) 0.52486(16) 0.7979(8) 0.049(3) Uani 0.500000 1 D U . 1
C14 C 0.5578(9) 0.5205(2) 0.6390(8) 0.035(2) Uani 0.500000 1 D U . 1

loop_
_atom_site_aniso_label
_atom_site_aniso_U_11
_atom_site_aniso_U_22
_atom_site_aniso_U_33
_atom_site_aniso_U_12
_atom_site_aniso_U_13
_atom_site_aniso_U_23
Co1 0.0541(4) 0.0460(3) 0.0217(3) 0.0046(4) -0.000000 0.000000
Cl1 0.0778(8) 0.0772(7) 0.0580(6) 0.0140(6) -0.0232(6) 0.0085(6)
N2 0.0535(18) 0.0439(17) 0.0326(15) -0.0005(14) -0.0004(13) -0.0001(13)
N1 0.071(3) 0.046(2) 0.0204(19) 0.003(2) -0.000000 0.000000
C7 0.117(6) 0.085(5) 0.022(4) 0.005(5) -0.000000 0.000000
C15 0.071(3) 0.049(2) 0.033(2) -0.0139(19) -0.0014(17) -0.0008(15)
C20 0.104(4) 0.044(2) 0.042(2) -0.006(3) -0.002(2) -0.0014(19)
C19 0.127(5) 0.055(3) 0.058(3) -0.013(3) -0.008(3) 0.021(2)
C18 0.167(7) 0.074(4) 0.048(3) -0.056(4) -0.010(4) 0.009(3)
C17 0.099(5) 0.113(5) 0.052(3) -0.054(4) 0.003(3) -0.006(3)
C16 0.063(3) 0.088(3) 0.049(3) -0.026(3) -0.004(2) -0.006(2)
C22 0.050(3) 0.138(6) 0.092(5) -0.011(3) 0.005(3) -0.007(4)
C21 0.109(4) 0.061(3) 0.075(3) 0.029(3) 0.016(4) 0.011(3)
C13 0.031(3) 0.034(3) 0.028(3) 0.0073(19) -0.0044(18) -0.0013(17)
C12 0.047(4) 0.053(4) 0.048(4) -0.000(2) -0.005(2) -0.002(2)
C11 0.096(5) 0.081(5) 0.079(5) -0.001(2) -0.001(2) -0.003(2)
C10 0.087(4) 0.080(4) 0.084(5) -0.003(2) -0.001(2) -0.008(2)
C8 0.061(4) 0.048(4) 0.028(3) 0.012(2) 0.0044(19) -0.0082(19)
C1 0.053(5) 0.047(4) 0.041(4) 0.008(2) -0.007(2) -0.0032(19)
C9 0.065(4) 0.067(4) 0.042(4) -0.004(2) -0.001(2) -0.008(2)
C2 0.063(5) 0.052(5) 0.045(4) 0.002(2) -0.004(2) -0.003(2)
C3 0.079(5) 0.070(5) 0.065(5) -0.002(2) -0.004(2) -0.002(2)
C4 0.082(4) 0.057(4) 0.053(4) -0.005(2) -0.003(2) -0.010(2)
C5 0.077(4) 0.064(4) 0.041(3) -0.002(2) -0.002(2) -0.009(2)
C6 0.071(4) 0.039(4) 0.037(4) 0.011(2) -0.002(2) -0.0049(19)
C14 0.042(4) 0.041(4) 0.021(3) 0.010(2) -0.0092(18) -0.0014(17)

loop_
_atom_type_symbol
_atom_type_scat_dispersion_real
_atom_type_scat_dispersion_imag
_atom_type_scat_Cromer_Mann_a1
_atom_type_scat_Cromer_Mann_a2
_atom_type_scat_Cromer_Mann_a3
_atom_type_scat_Cromer_Mann_a4
_atom_type_scat_Cromer_Mann_b1
_atom_type_scat_Cromer_Mann_b2
_atom_type_scat_Cromer_Mann_b3
_atom_type_scat_Cromer_Mann_b4
_atom_type_scat_Cromer_Mann_c
_atom_type_scat_source
_atom_type_scat_dispersion_source
H 0.00000 0.00000 0.49300 0.32291 0.14019 0.04081 10.51090 26.12570 3.14236 57.79970 0.0030380000826 'International Tables Volume C Table 6.1.1.4 (pp. 500-502)' 'Henke, Gullikson and Davis, At. Data and Nucl. Data Tables, 1993, 54, 2'
C 0.00347 0.00161 2.31000 1.02000 1.58860 0.86500 20.84390 10.20750 0.56870 51.65120 0.215599998832 'International Tables Volume C Table 6.1.1.4 (pp. 500-502)' 'Henke, Gullikson and Davis, At. Data and Nucl. Data Tables, 1993, 54, 2'
Cl 0.14873 0.16029 11.46040 7.19640 6.25560 1.64550 0.01040 1.16620 18.51940 47.77840 -9.55739974976 'International Tables Volume C Table 6.1.1.4 (pp. 500-502)' 'Henke, Gullikson and Davis, At. Data and Nucl. Data Tables, 1993, 54, 2'
Co 0.35655 0.96576 12.28410 7.34090 4.00340 2.34880 4.27910 0.27840 13.53590 71.16920 1.01180005074 'International Tables Volume C Table 6.1.1.4 (pp. 500-502)' 'Henke, Gullikson and Davis, At. Data and Nucl. Data Tables, 1993, 54, 2'
N 0.00653 0.00323 12.21260 3.13220 2.01250 1.16630 0.00570 9.89330 28.99750 0.58260 -11.5290002823 'International Tables Volume C Table 6.1.1.4 (pp. 500-502)' 'Henke, Gullikson and Davis, At. Data and Nucl. Data Tables, 1993, 54, 2'

loop_
_geom_angle_atom_site_label_1
_geom_angle_atom_site_label_2
_geom_angle_atom_site_label_3
_geom_angle
_geom_angle_site_symmetry_1
_geom_angle_site_symmetry_3
Cl1 Co1 Cl1 111.67(8) 2_665 .
N2 Co1 Cl1 99.20(9) 2_665 .
N2 Co1 Cl1 97.32(9) . .
N2 Co1 Cl1 99.20(9) . 2_665
N2 Co1 Cl1 97.32(9) 2_665 2_665
N2 Co1 N2 150.36(16) 2_665 .
N1 Co1 Cl1 124.17(4) . .
N1 Co1 Cl1 124.17(4) . 2_665
N1 Co1 N2 75.18(8) . .
N1 Co1 N2 75.18(8) . 2_665
C15 N2 Co1 127.4(2) . .
C1 N1 C1 125.2(8) 2_665 .
C14 N1 C14 123.1(7) 2_665 .
C8 C7 C8 122.0(8) 2_665 .
C6 C7 C6 129.7(8) 2_665 .
C20 C15 N2 118.9(4) . .
C16 C15 N2 119.2(4) . .
C16 C15 C20 121.9(4) . .
C19 C20 C15 119.3(5) . .
C21 C20 C15 121.5(4) . .
C21 C20 C19 118.9(5) . .
C18 C19 C20 120.1(6) . .
C17 C18 C19 121.3(5) . .
C16 C17 C18 119.4(6) . .
C17 C16 C15 117.8(6) . .
C22 C16 C15 121.8(5) . .
C22 C16 C17 120.4(6) . .
C1 C13 C12 121.1(8) . .
C11 C12 C13 116.6(9) . .
C10 C11 C12 118.1(10) . .
C9 C10 C11 113.7(10) . .
C9 C8 C1 124.3(8) . .
C8 C1 C13 115.9(8) . .
C8 C9 C10 114.7(8) . .
C14 C2 C3 115.5(10) . .
C4 C3 C2 111.9(10) . .
C5 C4 C3 112.1(9) . .
C6 C5 C4 113.0(7) . .
C14 C6 C5 108.3(7) . .
C6 C14 C2 119.4(8) . .

loop_
_geom_bond_atom_site_label_1
_geom_bond_atom_site_label_2
_geom_bond_distance
_geom_bond_site_symmetry_2
Co1 Cl1 2.2615(12) .
Co1 Cl1 2.2615(12) 2_665
Co1 N2 2.263(3) .
Co1 N2 2.263(3) 2_665
Co1 N1 2.052(4) .
N2 C15 1.448(5) .
N2 C13 1.300(9) .
N2 C2 1.259(11) .
N1 C1 1.304(11) .
N1 C1 1.304(11) 2_665
N1 C14 1.384(11) .
N1 C14 1.384(11) 2_665
C7 C8 1.385(4) .
C7 C8 1.385(4) 2_665
C7 C6 1.388(4) .
C7 C6 1.388(4) 2_665
C15 C20 1.384(7) .
C15 C16 1.408(7) .
C20 C19 1.389(7) .
C20 C21 1.505(8) .
C19 C18 1.361(10) .
C18 C17 1.413(11) .
C17 C16 1.399(8) .
C16 C22 1.507(10) .
C13 C12 1.515(8) .
C13 C1 1.542(8) .
C12 C11 1.511(8) .
C11 C10 1.516(9) .
C10 C9 1.510(8) .
C8 C1 1.482(8) .
C8 C9 1.506(8) .
C2 C3 1.525(8) .
C2 C14 1.519(8) .
C3 C4 1.507(8) .
C4 C5 1.518(8) .
C5 C6 1.578(8) .
C6 C14 1.490(7) .

loop_
_restr_distance_atom_site_label_1
_restr_distance_atom_site_label_2
_restr_distance_site_symmetry_2
_restr_distance_target
_restr_distance_target_weight_param
_restr_distance_diff
C7 C8 1 1.3800 0.0050 -0.0052
C7 C6 1 1.3800 0.0050 -0.0084
C12 C13 1 1.5300 0.0100 0.0152
C12 C11 1 1.5300 0.0100 0.0187
C10 C11 1 1.5300 0.0100 0.0136
C10 C9 1 1.5300 0.0100 0.0201
C8 C1 1 1.5300 0.0100 0.0483
C8 C9 1 1.5300 0.0100 0.0239
C1 C13 1 1.5300 0.0100 -0.0123
C3 C2 1 1.5300 0.0100 0.0049
C4 C3 1 1.5300 0.0100 0.0231
C4 C5 1 1.5300 0.0100 0.0116
C5 C6 1 1.5300 0.0100 -0.0482
C6 C14 1 1.5300 0.0100 0.0402
C14 C2 1 1.5300 0.0100 0.0107

loop_
_restr_u_iso_atom_site_label
_restr_u_iso_weight_param
C13 0.0050
C12 0.0050
C11 0.0050
C10 0.0050
C8 0.0050
C1 0.0050
C9 0.0050
C2 0.0050
C3 0.0050
C4 0.0050
C5 0.0050
C6 0.0050
C14 0.0050

loop_
_restr_u_similar_atom_site_label_1
_restr_u_similar_atom_site_label_2
_restr_u_similar_weight_param
C13 C12 0.0200
C13 C1 0.0200
C12 C11 0.0200
C11 C10 0.0200
C10 C9 0.0200
C8 C1 0.0200
C8 C9 0.0200
C2 C3 0.0200
C2 C14 0.0200
C3 C4 0.0200
C4 C5 0.0200
C5 C6 0.0200
C6 C14 0.0200
